data_1567709
loop_
_publ_author_name
'Dasgupta, Ayan'
'Guerzoni, Michael G.'
'Alotaibi, Nusaybah'
'van Ingen, Yara'
'Farshadfar, Kaveh'
'Richards, Emma'
'Ariafard, Alireza'
'Melen, Rebecca L.'

_publ_section_title
;
 Chemo- and regio-selective amidation of indoles with isocyanates using
 borane Lewis acids
;
_journal_issue 19
_journal_name_full 'Catalysis Science &amp; Technology'
_journal_page_first 5982
_journal_page_last 5990
_journal_paper_doi 10.1039/D2CY01441F
_journal_volume 12
_journal_year 2022
_chemical_formula_moiety 'C15 H12 N2 O'
_chemical_formula_sum 'C15 H12 N2 O'
_chemical_formula_weight 236.27
_chemical_name_systematic N-phenyl-1H-indole-1-carboxamide
_space_group_crystal_system monoclinic
_space_group_IT_number 14
_space_group_name_Hall '-P 2ybc'
_space_group_name_H-M_alt 'P 1 21/c 1'
_atom_sites_solution_hydrogens mixed
_atom_sites_solution_primary direct
_atom_sites_solution_secondary difmap
_audit_creation_method SHELXL-2018/3
_audit_update_record
;
2022-01-19 deposited with the CCDC.	2022-08-18 downloaded from the CCDC.
;
_cell_angle_alpha 90
_cell_angle_beta 99.725(7)
_cell_angle_gamma 90
_cell_formula_units_Z 4
_cell_length_a 5.5956(4)
_cell_length_b 23.7388(13)
_cell_length_c 9.2195(6)
_cell_measurement_reflns_used 2524
_cell_measurement_temperature 453(2)
_cell_measurement_theta_max 28.3110
_cell_measurement_theta_min 4.0590
_cell_volume 1207.05(14)
_computing_cell_refinement 'CrysAlisPro 1.171.41.112a (Rigaku OD, 2021)'
_computing_data_collection 'CrysAlisPro 1.171.41.112a (Rigaku OD, 2021)'
_computing_data_reduction 'CrysAlisPro 1.171.41.112a (Rigaku OD, 2021)'
_computing_molecular_graphics 'shelxle, ORTEP'
_computing_publication_material publCIF
_computing_structure_refinement 'SHELXL-2018/3 (Sheldrick, 2018)'
_computing_structure_solution 'SHELXT 2018/2 (Sheldrick, 2018)'
_diffrn_ambient_temperature 453(2)
_diffrn_measured_fraction_theta_full 0.994
_diffrn_measured_fraction_theta_max 0.835
_diffrn_measurement_device_type 'SuperNova, Dual, Cu at home/near, Atlas'
_diffrn_measurement_method 'w/ scans'
_diffrn_radiation_type MoK\a
_diffrn_radiation_wavelength 0.71073
_diffrn_reflns_av_R_equivalents 0.0217
_diffrn_reflns_av_unetI/netI 0.0322
_diffrn_reflns_Laue_measured_fraction_full 0.994
_diffrn_reflns_Laue_measured_fraction_max 0.835
_diffrn_reflns_limit_h_max 6
_diffrn_reflns_limit_h_min -7
_diffrn_reflns_limit_k_max 29
_diffrn_reflns_limit_k_min -32
_diffrn_reflns_limit_l_max 9
_diffrn_reflns_limit_l_min -12
_diffrn_reflns_number 6033
_diffrn_reflns_point_group_measured_fraction_full 0.994
_diffrn_reflns_point_group_measured_fraction_max 0.835
_diffrn_reflns_theta_full 25.242
_diffrn_reflns_theta_max 29.740
_diffrn_reflns_theta_min 3.433
_diffrn_source 'micro-focus sealed X-ray tube'
_exptl_absorpt_coefficient_mu 0.083
_exptl_absorpt_correction_T_max 1.000
_exptl_absorpt_correction_T_min 0.812
_exptl_absorpt_correction_type gaussian
_exptl_absorpt_process_details
;
CrysAlisPro 1.171.41.112a (Rigaku Oxford Diffraction, 2021)
Numerical absorption correction based on gaussian integration over
a multifaceted crystal model
Empirical absorption correction using spherical harmonics,
implemented in SCALE3 ABSPACK scaling algorithm.
;
_exptl_crystal_colour colourless
_exptl_crystal_density_diffrn 1.300
_exptl_crystal_description block
_exptl_crystal_F_000 496
_exptl_crystal_size_max 0.303
_exptl_crystal_size_mid 0.202
_exptl_crystal_size_min 0.082
_refine_diff_density_max 0.531
_refine_diff_density_min -0.186
_refine_diff_density_rms 0.042
_refine_ls_extinction_method none
_refine_ls_goodness_of_fit_ref 1.082
_refine_ls_hydrogen_treatment mixed
_refine_ls_matrix_type full
_refine_ls_number_parameters 173
_refine_ls_number_reflns 2867
_refine_ls_number_restraints 1
_refine_ls_restrained_S_all 1.090
_refine_ls_R_factor_all 0.0725
_refine_ls_R_factor_gt 0.0519
_refine_ls_shift/su_max 0.000
_refine_ls_shift/su_mean 0.000
_refine_ls_structure_factor_coef Fsqd
_refine_ls_weighting_details 'w=1/[\s^2^(Fo^2^)+(0.0545P)^2^+0.3539P] where P=(Fo^2^+2Fc^2^)/3'
_refine_ls_weighting_scheme calc
_refine_ls_wR_factor_gt 0.1231
_refine_ls_wR_factor_ref 0.1371
_reflns_Friedel_coverage 0.000
_reflns_number_gt 2165
_reflns_number_total 2867
_reflns_threshold_expression 'I > 2\s(I)'
_cod_data_source_file d2cy01441f2.cif
_cod_data_source_block rm2131b_a
_cod_original_sg_symbol_H-M 'P 21/c'
_cod_database_code 1567709
_shelx_shelxl_version_number 2018/3
_shelx_space_group_comment
;
The symmetry employed for this shelxl refinement is uniquely defined
by the following loop, which should always be used as a source of
symmetry information in preference to the above space-group names.
They are only intended as comments.
;
_shelx_estimated_absorpt_t_min 0.975
_shelx_estimated_absorpt_t_max 0.993
_publcif_funding_html
;
;

loop_
_space_group_symop_operation_xyz
'x, y, z'
'-x, y+1/2, -z+1/2'
'-x, -y, -z'
'x, -y-1/2, z-1/2'

loop_
_atom_site_label
_atom_site_type_symbol
_atom_site_fract_x
_atom_site_fract_y
_atom_site_fract_z
_atom_site_U_iso_or_equiv
_atom_site_adp_type
_atom_site_occupancy
_atom_site_site_symmetry_order
_atom_site_calc_flag
_atom_site_refinement_flags_posn
_atom_site_refinement_flags_adp
_atom_site_refinement_flags_occupancy
_atom_site_disorder_assembly
_atom_site_disorder_group
O1 O 0.7243(3) 0.26077(5) 0.58326(13) 0.0477(4) Uani 1 1 d . . . . .
N2 N 0.6853(3) 0.20837(6) 0.78508(16) 0.0388(4) Uani 1 1 d . . . . .
H2 H 0.673(4) 0.2137(8) 0.879(2) 0.047 Uiso 1 1 d . U . . .
N1 N 0.4878(3) 0.29333(6) 0.74520(16) 0.0371(3) Uani 1 1 d . . . . .
C17 C 0.6409(3) 0.25372(7) 0.69594(18) 0.0363(4) Uani 1 1 d . . . . .
C21 C 0.4838(3) 0.35142(7) 0.71569(18) 0.0344(4) Uani 1 1 d . . . . .
C11 C 0.8127(3) 0.16037(7) 0.74647(18) 0.0348(4) Uani 1 1 d . . . . .
C26 C 0.2977(3) 0.37482(7) 0.7812(2) 0.0385(4) Uani 1 1 d . . . . .
C22 C 0.6348(3) 0.38399(7) 0.64522(19) 0.0386(4) Uani 1 1 d . . . . .
H22 H 0.758321 0.367899 0.603124 0.046 Uiso 1 1 calc R U . . .
C12 C 1.0121(3) 0.14062(7) 0.8413(2) 0.0408(4) Uani 1 1 d . . . . .
H12 H 1.063530 0.158607 0.930746 0.049 Uiso 1 1 calc R U . . .
C23 C 0.5939(4) 0.44158(8) 0.6402(2) 0.0429(4) Uani 1 1 d . . . . .
H23 H 0.692100 0.464620 0.593606 0.051 Uiso 1 1 calc R U . . .
C16 C 0.7310(4) 0.13213(7) 0.6160(2) 0.0430(4) Uani 1 1 d . . . . .
H16 H 0.592713 0.144484 0.553654 0.052 Uiso 1 1 calc R U . . .
C25 C 0.2610(3) 0.43309(8) 0.7735(2) 0.0447(5) Uani 1 1 d . . . . .
H25 H 0.138097 0.449531 0.815407 0.054 Uiso 1 1 calc R U . . .
C24 C 0.4090(3) 0.46575(8) 0.7032(2) 0.0453(5) Uani 1 1 d . . . . .
H24 H 0.385451 0.504521 0.697610 0.054 Uiso 1 1 calc R U . . .
C15 C 0.8555(4) 0.08561(8) 0.5791(2) 0.0481(5) Uani 1 1 d . . . . .
H15 H 0.801785 0.066901 0.490992 0.058 Uiso 1 1 calc R U . . .
C14 C 1.0584(4) 0.06667(8) 0.6713(2) 0.0500(5) Uani 1 1 d . . . . .
H14 H 1.143366 0.035649 0.645173 0.060 Uiso 1 1 calc R U . . .
C28 C 0.3036(3) 0.28191(8) 0.8259(2) 0.0451(5) Uani 1 1 d . . . . .
C13 C 1.1351(4) 0.09396(8) 0.8028(2) 0.0503(5) Uani 1 1 d . . . . .
H13 H 1.270849 0.080873 0.866215 0.060 Uiso 1 1 calc R U . . .
C27 C 0.1847(3) 0.32968(8) 0.8486(3) 0.0487(5) Uani 1 1 d D . . . .
H27 H 0.047(3) 0.3262(9) 0.919(2) 0.058 Uiso 1 1 d D U . . .
H28 H 0.277(4) 0.2439(9) 0.855(2) 0.048(6) Uiso 1 1 d . . . . .

loop_
_atom_site_aniso_label
_atom_site_aniso_U_11
_atom_site_aniso_U_22
_atom_site_aniso_U_33
_atom_site_aniso_U_23
_atom_site_aniso_U_13
_atom_site_aniso_U_12
O1 0.0798(9) 0.0379(7) 0.0258(6) 0.0014(5) 0.0107(6) 0.0039(6)
N2 0.0605(9) 0.0332(7) 0.0223(7) -0.0009(6) 0.0061(7) 0.0062(7)
N1 0.0440(8) 0.0306(7) 0.0353(8) 0.0003(6) 0.0023(6) -0.0008(6)
C17 0.0529(10) 0.0305(8) 0.0234(8) -0.0020(6) 0.0006(7) -0.0020(7)
C21 0.0388(8) 0.0302(8) 0.0300(8) -0.0010(6) -0.0066(7) -0.0007(7)
C11 0.0487(9) 0.0290(8) 0.0270(8) 0.0022(6) 0.0068(7) -0.0020(7)
C26 0.0318(8) 0.0352(9) 0.0450(10) -0.0016(7) -0.0035(7) -0.0024(7)
C22 0.0481(10) 0.0370(9) 0.0290(8) 0.0031(7) 0.0017(7) 0.0011(8)
C12 0.0513(10) 0.0355(9) 0.0331(9) 0.0036(7) -0.0002(8) -0.0055(8)
C23 0.0528(11) 0.0366(9) 0.0368(10) 0.0070(7) 0.0007(8) -0.0036(8)
C16 0.0543(10) 0.0383(9) 0.0335(9) -0.0042(7) -0.0015(8) 0.0076(8)
C25 0.0380(9) 0.0374(9) 0.0561(12) -0.0023(8) 0.0001(8) 0.0049(7)
C24 0.0501(10) 0.0320(9) 0.0496(11) 0.0018(8) -0.0042(9) 0.0036(8)
C15 0.0673(13) 0.0386(10) 0.0380(10) -0.0070(8) 0.0079(9) 0.0018(9)
C14 0.0596(12) 0.0332(9) 0.0579(13) 0.0020(9) 0.0124(10) 0.0084(8)
C28 0.0431(10) 0.0363(10) 0.0550(12) 0.0002(8) 0.0056(9) -0.0078(8)
C13 0.0501(11) 0.0405(10) 0.0562(13) 0.0098(9) -0.0026(9) 0.0031(8)
C27 0.0380(9) 0.0437(10) 0.0642(13) -0.0007(9) 0.0077(9) -0.0041(8)

loop_
_atom_type_symbol
_atom_type_description
_atom_type_scat_dispersion_real
_atom_type_scat_dispersion_imag
_atom_type_scat_source
C C 0.0033 0.0016 'International Tables Vol C Tables 4.2.6.8 and 6.1.1.4'
H H 0.0000 0.0000 'International Tables Vol C Tables 4.2.6.8 and 6.1.1.4'
N N 0.0061 0.0033 'International Tables Vol C Tables 4.2.6.8 and 6.1.1.4'
O O 0.0106 0.0060 'International Tables Vol C Tables 4.2.6.8 and 6.1.1.4'

loop_
_geom_angle_atom_site_label_1
_geom_angle_atom_site_label_2
_geom_angle_atom_site_label_3
_geom_angle
_geom_angle_site_symmetry_1
_geom_angle_site_symmetry_3
_geom_angle_publ_flag
C17 N2 C11 122.33(15) . . ?
C17 N2 H2 116.2(13) . . ?
C11 N2 H2 118.9(13) . . ?
C28 N1 C17 126.20(14) . . ?
C28 N1 C21 107.76(15) . . ?
C17 N1 C21 125.97(15) . . ?
O1 C17 N2 124.73(16) . . ?
O1 C17 N1 121.83(15) . . ?
N2 C17 N1 113.43(15) . . ?
C22 C21 C26 122.45(16) . . ?
C22 C21 N1 130.37(16) . . ?
C26 C21 N1 107.07(15) . . ?
C12 C11 C16 119.95(16) . . ?
C12 C11 N2 120.03(15) . . ?
C16 C11 N2 119.98(15) . . ?
C25 C26 C21 118.86(17) . . ?
C25 C26 C27 133.46(18) . . ?
C21 C26 C27 107.67(15) . . ?
C21 C22 C23 117.14(17) . . ?
C21 C22 H22 121.4 . . ?
C23 C22 H22 121.4 . . ?
C11 C12 C13 119.66(17) . . ?
C11 C12 H12 120.2 . . ?
C13 C12 H12 120.2 . . ?
C22 C23 C24 121.50(18) . . ?
C22 C23 H23 119.3 . . ?
C24 C23 H23 119.3 . . ?
C15 C16 C11 119.70(17) . . ?
C15 C16 H16 120.1 . . ?
C11 C16 H16 120.1 . . ?
C24 C25 C26 119.15(18) . . ?
C24 C25 H25 120.4 . . ?
C26 C25 H25 120.4 . . ?
C25 C24 C23 120.90(17) . . ?
C25 C24 H24 119.5 . . ?
C23 C24 H24 119.5 . . ?
C14 C15 C16 120.57(18) . . ?
C14 C15 H15 119.7 . . ?
C16 C15 H15 119.7 . . ?
C15 C14 C13 119.52(18) . . ?
C15 C14 H14 120.2 . . ?
C13 C14 H14 120.2 . . ?
C27 C28 N1 110.33(17) . . ?
C27 C28 H28 130.1(12) . . ?
N1 C28 H28 119.6(12) . . ?
C14 C13 C12 120.55(18) . . ?
C14 C13 H13 119.7 . . ?
C12 C13 H13 119.7 . . ?
C28 C27 C26 107.17(18) . . ?
C28 C27 H27 116.4(11) . . ?
C26 C27 H27 136.1(11) . . ?

loop_
_geom_bond_atom_site_label_1
_geom_bond_atom_site_label_2
_geom_bond_distance
_geom_bond_site_symmetry_2
_geom_bond_publ_flag
O1 C17 1.220(2) . ?
N2 C17 1.352(2) . ?
N2 C11 1.421(2) . ?
N2 H2 0.89(2) . ?
N1 C28 1.396(2) . ?
N1 C17 1.399(2) . ?
N1 C21 1.405(2) . ?
C21 C22 1.385(3) . ?
C21 C26 1.404(3) . ?
C11 C12 1.378(2) . ?
C11 C16 1.385(2) . ?
C26 C25 1.399(2) . ?
C26 C27 1.437(3) . ?
C22 C23 1.386(2) . ?
C22 H22 0.9300 . ?
C12 C13 1.382(3) . ?
C12 H12 0.9300 . ?
C23 C24 1.393(3) . ?
C23 H23 0.9300 . ?
C16 C15 1.379(3) . ?
C16 H16 0.9300 . ?
C25 C24 1.374(3) . ?
C25 H25 0.9300 . ?
C24 H24 0.9300 . ?
C15 C14 1.374(3) . ?
C15 H15 0.9300 . ?
C14 C13 1.378(3) . ?
C14 H14 0.9300 . ?
C28 C27 1.349(3) . ?
C28 H28 0.96(2) . ?
C13 H13 0.9300 . ?
C27 H27 1.086(15) . ?
